data_7115509
loop_
_publ_author_name
'Wen Zhou'
'Brian O. Patrick'
'Kevin M. Smith'

_publ_section_title
;
 Influence of redox non-innocent phenylenediamido ligands on chromium
 imido hydrogen-atom abstraction reactivity
;
_journal_name_full Chem.Commun.
_journal_page_first 9958
_journal_paper_doi 10.1039/C4cc04545A
_journal_volume 50
_journal_year 2014
_chemical_formula_sum 'C23 H19 Cl Cr N2'
_chemical_formula_weight 410.85
_chemical_name_systematic
;
 ?
;
_space_group_IT_number 2
_symmetry_cell_setting triclinic
_symmetry_space_group_name_Hall '-P 1'
_symmetry_space_group_name_H-M 'P -1'
_atom_sites_solution_hydrogens geom
_atom_sites_solution_primary direct
_atom_sites_solution_secondary difmap
_audit_creation_method SHELXL-97
_cell_angle_alpha 90.420(6)
_cell_angle_beta 107.496(6)
_cell_angle_gamma 110.920(5)
_cell_formula_units_Z 4
_cell_length_a 10.747(4)
_cell_length_b 12.676(4)
_cell_length_c 16.141(5)
_cell_measurement_reflns_used 9971
_cell_measurement_temperature 173(2)
_cell_measurement_theta_max 22.57
_cell_measurement_theta_min 2.669
_cell_volume 1942.6(11)
_computing_structure_refinement 'SHELXL-97 (Sheldrick, 2008)'
_diffrn_ambient_temperature 173(2)
_diffrn_measured_fraction_theta_full 0.958
_diffrn_measured_fraction_theta_max 0.958
_diffrn_measurement_device_type 'Bruker X8 APEX II'
_diffrn_measurement_method 'area detector'
_diffrn_radiation_monochromator graphite
_diffrn_radiation_source 'fine-focus sealed tube'
_diffrn_radiation_type MoK\a
_diffrn_radiation_wavelength 0.71073
_diffrn_reflns_av_R_equivalents 0.0000
_diffrn_reflns_av_sigmaI/netI 0.0546
_diffrn_reflns_limit_h_max 10
_diffrn_reflns_limit_h_min -11
_diffrn_reflns_limit_k_max 13
_diffrn_reflns_limit_k_min -13
_diffrn_reflns_limit_l_max 17
_diffrn_reflns_limit_l_min 0
_diffrn_reflns_number 28907
_diffrn_reflns_theta_full 22.64
_diffrn_reflns_theta_max 22.64
_diffrn_reflns_theta_min 1.73
_exptl_absorpt_coefficient_mu 0.736
_exptl_absorpt_correction_T_max 0.929
_exptl_absorpt_correction_T_min 0.543
_exptl_absorpt_correction_type multi-scan
_exptl_crystal_colour black
_exptl_crystal_density_diffrn 1.405
_exptl_crystal_density_method 'not measured'
_exptl_crystal_description irregular
_exptl_crystal_F_000 848
_exptl_crystal_size_max 0.260
_exptl_crystal_size_mid 0.200
_exptl_crystal_size_min 0.100
_refine_diff_density_max 2.343
_refine_diff_density_min -1.140
_refine_diff_density_rms 0.190
_refine_ls_extinction_method none
_refine_ls_goodness_of_fit_ref 1.099
_refine_ls_hydrogen_treatment constr
_refine_ls_matrix_type full
_refine_ls_number_parameters 462
_refine_ls_number_reflns 4962
_refine_ls_number_restraints 0
_refine_ls_restrained_S_all 1.099
_refine_ls_R_factor_all 0.1531
_refine_ls_R_factor_gt 0.1357
_refine_ls_shift/su_max 0.000
_refine_ls_shift/su_mean 0.000
_refine_ls_structure_factor_coef Fsqd
_refine_ls_weighting_details 'calc w=1/[\s^2^(Fo^2^)+(0.1481P)^2^+39.8438P] where P=(Fo^2^+2Fc^2^)/3'
_refine_ls_weighting_scheme calc
_refine_ls_wR_factor_gt 0.3382
_refine_ls_wR_factor_ref 0.3480
_reflns_number_gt 4070
_reflns_number_total 4962
_reflns_threshold_expression >2\s(I)
_cod_data_source_file c4cc04545a2.cif
_cod_data_source_block 6_Ph_Cl_ks229
_cod_database_code 7115509

loop_
_symmetry_equiv_pos_as_xyz
'x, y, z'
'-x, -y, -z'

loop_
_atom_site_label
_atom_site_type_symbol
_atom_site_fract_x
_atom_site_fract_y
_atom_site_fract_z
_atom_site_U_iso_or_equiv
_atom_site_adp_type
_atom_site_occupancy
_atom_site_symmetry_multiplicity
_atom_site_calc_flag
_atom_site_refinement_flags
C1 C -0.0890(12) 0.0469(10) 0.3437(8) 0.028(3) Uiso 1 1 d .
C2 C -0.1820(14) 0.0612(10) 0.3843(8) 0.036(3) Uani 1 1 d .
H2 H -0.2800 0.0375 0.3536 0.043 Uiso 1 1 calc R
C3 C -0.1255(14) 0.1107(10) 0.4701(7) 0.034(3) Uani 1 1 d .
H3 H -0.1867 0.1183 0.4997 0.040 Uiso 1 1 calc R
C4 C 0.0188(13) 0.1503(10) 0.5151(7) 0.032(3) Uani 1 1 d .
H4 H 0.0546 0.1851 0.5741 0.039 Uiso 1 1 calc R
C5 C 0.1092(13) 0.1390(10) 0.4739(7) 0.030(3) Uani 1 1 d .
H5 H 0.2077 0.1651 0.5038 0.036 Uiso 1 1 calc R
C6 C 0.0510(14) 0.0868(10) 0.3849(8) 0.032(3) Uani 1 1 d .
C7 C -0.2713(13) -0.0425(10) 0.2010(8) 0.034(3) Uani 1 1 d .
C8 C -0.3383(13) 0.0341(11) 0.1847(9) 0.038(3) Uani 1 1 d .
H8 H -0.2946 0.1090 0.2154 0.046 Uiso 1 1 calc R
C9 C -0.4678(16) -0.0010(13) 0.1239(10) 0.054(4) Uani 1 1 d .
H9 H -0.5145 0.0510 0.1120 0.064 Uiso 1 1 calc R
C10 C -0.5335(15) -0.1069(15) 0.0793(8) 0.054(4) Uani 1 1 d .
H10 H -0.6254 -0.1286 0.0381 0.065 Uiso 1 1 calc R
C11 C -0.4667(15) -0.1845(12) 0.0936(9) 0.048(4) Uani 1 1 d .
H11 H -0.5104 -0.2589 0.0620 0.058 Uiso 1 1 calc R
C12 C -0.3353(14) -0.1489(12) 0.1553(7) 0.041(3) Uani 1 1 d .
H12 H -0.2874 -0.2000 0.1664 0.049 Uiso 1 1 calc R
C13 C 0.2804(13) 0.1136(12) 0.3728(7) 0.033(3) Uani 1 1 d .
C14 C 0.3566(13) 0.2323(10) 0.3932(7) 0.032(3) Uani 1 1 d .
H14 H 0.3081 0.2830 0.3866 0.038 Uiso 1 1 calc R
C15 C 0.4973(14) 0.2732(13) 0.4218(9) 0.047(4) Uani 1 1 d .
H15 H 0.5475 0.3532 0.4350 0.057 Uiso 1 1 calc R
C16 C 0.5727(15) 0.2021(12) 0.4327(9) 0.045(3) Uani 1 1 d .
H16 H 0.6728 0.2330 0.4534 0.054 Uiso 1 1 calc R
C17 C 0.5002(15) 0.0871(13) 0.4131(8) 0.044(3) Uani 1 1 d .
H17 H 0.5503 0.0376 0.4204 0.053 Uiso 1 1 calc R
C18 C 0.3534(13) 0.0416(11) 0.3825(7) 0.033(3) Uani 1 1 d .
H18 H 0.3038 -0.0384 0.3685 0.040 Uiso 1 1 calc R
C19 C 0.1808(15) 0.0228(12) 0.1562(8) 0.042(3) Uani 1 1 d .
H19 H 0.2771 0.0347 0.1841 0.050 Uiso 1 1 calc R
C20 C 0.0703(18) -0.0798(13) 0.1103(9) 0.053(4) Uani 1 1 d .
H20 H 0.0797 -0.1505 0.1018 0.064 Uiso 1 1 calc R
C21 C -0.0541(14) -0.0605(12) 0.0797(9) 0.042(3) Uiso 1 1 d .
H21 H -0.1440 -0.1153 0.0471 0.051 Uiso 1 1 calc R
C22 C -0.0243(13) 0.0518(11) 0.1048(8) 0.038(3) Uiso 1 1 d .
H22 H -0.0897 0.0885 0.0923 0.046 Uiso 1 1 calc R
C23 C 0.1183(18) 0.1023(12) 0.1517(8) 0.050(4) Uani 1 1 d .
H23 H 0.1661 0.1797 0.1770 0.060 Uiso 1 1 calc R
C24 C -0.0606(15) 0.5568(10) 0.1174(8) 0.039(3) Uani 1 1 d .
C25 C -0.1308(15) 0.5809(11) 0.0332(7) 0.038(3) Uani 1 1 d .
H25 H -0.2303 0.5583 0.0119 0.045 Uiso 1 1 calc R
C26 C -0.0496(15) 0.6370(10) -0.0148(8) 0.039(3) Uani 1 1 d .
H26 H -0.0946 0.6527 -0.0709 0.046 Uiso 1 1 calc R
C27 C 0.0922(16) 0.6717(11) 0.0134(8) 0.043(3) Uani 1 1 d .
H27 H 0.1441 0.7089 -0.0235 0.052 Uiso 1 1 calc R
C28 C 0.1620(15) 0.6533(10) 0.0955(8) 0.036(3) Uani 1 1 d .
H28 H 0.2620 0.6807 0.1164 0.044 Uiso 1 1 calc R
C29 C 0.0846(15) 0.5940(10) 0.1477(7) 0.035(3) Uani 1 1 d .
C30 C -0.2749(14) 0.4564(11) 0.1536(7) 0.038(3) Uani 1 1 d .
C31 C -0.3566(15) 0.3402(12) 0.1492(9) 0.047(3) Uani 1 1 d .
H31 H -0.3145 0.2851 0.1557 0.056 Uiso 1 1 calc R
C32 C -0.4971(16) 0.3082(14) 0.1355(11) 0.059(4) Uani 1 1 d .
H32 H -0.5514 0.2297 0.1327 0.071 Uiso 1 1 calc R
C33 C -0.5627(17) 0.3819(15) 0.1258(10) 0.059(4) Uani 1 1 d .
H33 H -0.6612 0.3561 0.1159 0.071 Uiso 1 1 calc R
C34 C -0.4829(16) 0.4973(13) 0.1306(9) 0.052(4) Uani 1 1 d .
H34 H -0.5262 0.5515 0.1250 0.063 Uiso 1 1 calc R
C35 C -0.3438(15) 0.5314(13) 0.1433(8) 0.047(3) Uani 1 1 d .
H35 H -0.2910 0.6101 0.1451 0.056 Uiso 1 1 calc R
C36 C 0.2847(16) 0.6003(11) 0.2687(7) 0.041(3) Uani 1 1 d .
C37 C 0.3702(16) 0.7154(12) 0.2903(9) 0.048(4) Uani 1 1 d .
H37 H 0.3297 0.7714 0.2777 0.058 Uiso 1 1 calc R
C38 C 0.5131(16) 0.7483(13) 0.3298(10) 0.053(4) Uani 1 1 d .
H38 H 0.5704 0.8271 0.3442 0.063 Uiso 1 1 calc R
C39 C 0.5743(18) 0.6696(15) 0.3487(10) 0.059(4) Uani 1 1 d .
H39 H 0.6731 0.6927 0.3762 0.071 Uiso 1 1 calc R
C40 C 0.4861(16) 0.5527(14) 0.3261(10) 0.057(4) Uani 1 1 d .
H40 H 0.5262 0.4964 0.3375 0.068 Uiso 1 1 calc R
C41 C 0.3459(17) 0.5208(12) 0.2884(9) 0.050(4) Uani 1 1 d .
H41 H 0.2881 0.4420 0.2752 0.060 Uiso 1 1 calc R
C42 C 0.0677(14) 0.5894(11) 0.3924(8) 0.037(3) Uiso 1 1 d .
H42 H 0.1265 0.6664 0.3941 0.045 Uiso 1 1 calc R
C43 C 0.1145(16) 0.5000(15) 0.4194(8) 0.055(4) Uani 1 1 d .
H43 H 0.2094 0.5059 0.4428 0.066 Uiso 1 1 calc R
C44 C -0.0069(14) 0.4009(12) 0.4046(9) 0.041(3) Uiso 1 1 d .
H44 H -0.0089 0.3269 0.4157 0.049 Uiso 1 1 calc R
C45 C -0.1224(17) 0.4298(12) 0.3712(8) 0.049(4) Uani 1 1 d .
H45 H -0.2179 0.3790 0.3558 0.059 Uiso 1 1 calc R
C46 C -0.0760(18) 0.5463(12) 0.3638(8) 0.052(4) Uani 1 1 d .
H46 H -0.1344 0.5881 0.3425 0.062 Uiso 1 1 calc R
N1 N -0.1300(11) -0.0082(8) 0.2592(6) 0.033(2) Uani 1 1 d .
N2 N 0.1331(11) 0.0672(8) 0.3397(6) 0.030(2) Uani 1 1 d .
N3 N -0.1300(11) 0.4918(8) 0.1703(6) 0.034(2) Uani 1 1 d .
N4 N 0.1363(11) 0.5627(8) 0.2274(6) 0.035(2) Uani 1 1 d .
Cl1 Cl 0.0028(4) -0.2016(3) 0.26867(19) 0.0399(9) Uani 1 1 d .
Cl2 Cl -0.0113(4) 0.2929(2) 0.22619(19) 0.0382(8) Uani 1 1 d .
Cr1 Cr 0.0214(2) -0.02630(16) 0.22609(11) 0.0323(6) Uani 1 1 d .
Cr2 Cr -0.0023(2) 0.46643(16) 0.27588(12) 0.0350(6) Uani 1 1 d .

loop_
_atom_site_aniso_label
_atom_site_aniso_U_11
_atom_site_aniso_U_22
_atom_site_aniso_U_33
_atom_site_aniso_U_23
_atom_site_aniso_U_13
_atom_site_aniso_U_12
C2 0.056(8) 0.028(7) 0.035(7) 0.016(6) 0.021(6) 0.023(6)
C3 0.066(9) 0.023(6) 0.022(7) 0.012(5) 0.022(6) 0.022(6)
C4 0.048(8) 0.037(7) 0.017(6) 0.013(5) 0.014(6) 0.018(6)
C5 0.042(7) 0.026(7) 0.025(6) 0.013(5) 0.015(6) 0.014(6)
C6 0.060(8) 0.023(6) 0.038(7) 0.023(6) 0.037(7) 0.027(6)
C7 0.048(8) 0.031(7) 0.025(7) 0.014(6) 0.020(6) 0.009(6)
C8 0.037(7) 0.037(8) 0.041(8) 0.013(6) 0.014(6) 0.015(6)
C9 0.054(9) 0.053(10) 0.059(10) 0.035(9) 0.019(8) 0.026(8)
C10 0.044(8) 0.082(12) 0.017(7) 0.019(7) 0.003(6) 0.008(8)
C11 0.058(9) 0.043(8) 0.027(7) 0.005(6) 0.012(7) 0.002(7)
C12 0.057(9) 0.048(9) 0.007(6) 0.009(6) 0.000(6) 0.017(7)
C13 0.038(7) 0.061(9) 0.009(5) 0.011(6) 0.011(5) 0.025(7)
C14 0.042(8) 0.034(7) 0.020(6) 0.008(5) 0.012(6) 0.015(6)
C15 0.043(8) 0.048(9) 0.036(8) 0.012(7) 0.006(6) 0.006(7)
C16 0.042(8) 0.051(9) 0.041(8) 0.022(7) 0.019(6) 0.011(7)
C17 0.052(9) 0.066(10) 0.029(7) 0.021(7) 0.021(6) 0.032(8)
C18 0.053(8) 0.038(7) 0.012(6) 0.014(5) 0.013(6) 0.019(6)
C19 0.052(8) 0.059(10) 0.019(6) 0.014(6) 0.019(6) 0.019(8)
C20 0.117(13) 0.049(9) 0.028(7) 0.029(7) 0.043(8) 0.055(10)
C23 0.101(12) 0.039(8) 0.022(7) 0.015(6) 0.036(8) 0.028(8)
C24 0.064(9) 0.025(7) 0.019(6) 0.006(5) 0.017(6) 0.004(6)
C25 0.057(8) 0.037(7) 0.014(6) 0.002(5) 0.004(6) 0.018(7)
C26 0.064(10) 0.022(7) 0.017(6) -0.007(5) 0.004(6) 0.010(6)
C27 0.079(11) 0.044(8) 0.019(7) 0.016(6) 0.019(7) 0.035(8)
C28 0.057(8) 0.031(7) 0.025(7) 0.009(6) 0.017(6) 0.019(6)
C29 0.071(10) 0.030(7) 0.017(6) 0.013(5) 0.020(6) 0.029(7)
C30 0.051(8) 0.034(7) 0.017(6) 0.000(5) 0.011(6) 0.003(7)
C31 0.053(9) 0.039(8) 0.035(8) -0.004(6) 0.001(6) 0.014(7)
C32 0.053(10) 0.045(9) 0.076(11) 0.018(8) 0.022(8) 0.013(8)
C33 0.052(9) 0.074(12) 0.041(9) 0.005(8) 0.012(7) 0.013(9)
C34 0.058(10) 0.055(10) 0.043(8) 0.010(7) 0.017(7) 0.020(8)
C35 0.054(9) 0.048(9) 0.028(7) 0.006(6) 0.007(6) 0.014(7)
C36 0.079(10) 0.038(8) 0.014(6) 0.015(6) 0.021(7) 0.025(8)
C37 0.066(10) 0.038(8) 0.038(8) 0.012(6) 0.024(7) 0.011(7)
C38 0.060(10) 0.043(9) 0.044(9) 0.002(7) 0.020(8) 0.005(8)
C39 0.064(10) 0.072(12) 0.041(9) 0.001(8) 0.016(7) 0.025(9)
C40 0.055(10) 0.055(10) 0.053(9) 0.003(8) 0.009(8) 0.021(8)
C41 0.070(11) 0.033(8) 0.043(8) 0.005(7) 0.019(8) 0.015(7)
C43 0.063(10) 0.097(13) 0.007(6) 0.001(7) 0.000(6) 0.040(9)
C45 0.083(11) 0.038(8) 0.028(7) 0.004(6) 0.036(7) 0.009(7)
C46 0.117(13) 0.042(8) 0.017(7) 0.010(6) 0.035(8) 0.043(9)
N1 0.052(6) 0.033(6) 0.010(5) 0.008(4) -0.001(4) 0.022(5)
N2 0.053(7) 0.029(6) 0.015(5) 0.016(4) 0.012(5) 0.021(5)
N3 0.052(7) 0.031(6) 0.012(5) 0.007(4) 0.008(5) 0.010(5)
N4 0.058(7) 0.026(5) 0.014(5) 0.004(4) 0.003(5) 0.015(5)
Cl1 0.073(2) 0.0313(17) 0.0250(16) 0.0127(13) 0.0206(15) 0.0258(16)
Cl2 0.067(2) 0.0236(16) 0.0247(16) 0.0062(12) 0.0151(15) 0.0172(15)
Cr1 0.0557(13) 0.0332(12) 0.0154(10) 0.0126(8) 0.0158(9) 0.0214(10)
Cr2 0.0650(15) 0.0260(11) 0.0141(10) 0.0080(8) 0.0142(9) 0.0163(10)

loop_
_atom_type_symbol
_atom_type_description
_atom_type_scat_dispersion_real
_atom_type_scat_dispersion_imag
_atom_type_scat_source
C C 0.0033 0.0016 'International Tables Vol C Tables 4.2.6.8 and 6.1.1.4'
H H 0.0000 0.0000 'International Tables Vol C Tables 4.2.6.8 and 6.1.1.4'
N N 0.0061 0.0033 'International Tables Vol C Tables 4.2.6.8 and 6.1.1.4'
Cl Cl 0.1484 0.1585 'International Tables Vol C Tables 4.2.6.8 and 6.1.1.4'
Cr Cr 0.3209 0.6236 'International Tables Vol C Tables 4.2.6.8 and 6.1.1.4'

loop_
_geom_angle_atom_site_label_1
_geom_angle_atom_site_label_2
_geom_angle_atom_site_label_3
_geom_angle
C6 C1 N1 113.7(10)
C6 C1 C2 121.6(11)
N1 C1 C2 124.7(11)
C3 C2 C1 117.4(12)
C3 C2 H2 121.3
C1 C2 H2 121.3
C2 C3 C4 122.1(12)
C2 C3 H3 118.9
C4 C3 H3 118.9
C5 C4 C3 119.9(11)
C5 C4 H4 120.0
C3 C4 H4 120.0
C4 C5 C6 118.2(11)
C4 C5 H5 120.9
C6 C5 H5 120.9
C1 C6 N2 117.2(11)
C1 C6 C5 120.6(10)
N2 C6 C5 122.1(11)
C12 C7 C8 119.9(12)
C12 C7 N1 119.0(11)
C8 C7 N1 120.8(11)
C9 C8 C7 118.0(13)
C9 C8 H8 121.0
C7 C8 H8 121.0
C10 C9 C8 122.7(14)
C10 C9 H9 118.7
C8 C9 H9 118.7
C9 C10 C11 120.2(13)
C9 C10 H10 119.9
C11 C10 H10 119.9
C12 C11 C10 117.1(13)
C12 C11 H11 121.4
C10 C11 H11 121.4
C7 C12 C11 122.1(14)
C7 C12 H12 118.9
C11 C12 H12 118.9
C18 C13 N2 119.1(12)
C18 C13 C14 119.1(11)
N2 C13 C14 121.8(11)
C15 C14 C13 119.8(12)
C15 C14 H14 120.1
C13 C14 H14 120.1
C14 C15 C16 122.0(13)
C14 C15 H15 119.0
C16 C15 H15 119.0
C17 C16 C15 118.8(13)
C17 C16 H16 120.6
C15 C16 H16 120.6
C16 C17 C18 120.7(13)
C16 C17 H17 119.6
C18 C17 H17 119.6
C13 C18 C17 119.6(12)
C13 C18 H18 120.2
C17 C18 H18 120.2
C23 C19 C20 105.2(13)
C23 C19 Cr1 69.4(7)
C20 C19 Cr1 72.0(7)
C23 C19 H19 127.4
C20 C19 H19 127.4
Cr1 C19 H19 122.9
C21 C20 C19 109.0(12)
C21 C20 Cr1 71.6(8)
C19 C20 Cr1 71.1(7)
C21 C20 H20 125.5
C19 C20 H20 125.5
Cr1 C20 H20 123.4
C22 C21 C20 108.0(13)
C22 C21 Cr1 70.6(8)
C20 C21 Cr1 72.4(8)
C22 C21 H21 126.0
C20 C21 H21 126.0
Cr1 C21 H21 122.7
C21 C22 C23 108.0(12)
C21 C22 Cr1 73.5(8)
C23 C22 Cr1 70.6(7)
C21 C22 H22 126.0
C23 C22 H22 126.0
Cr1 C22 H22 121.6
C19 C23 C22 109.9(13)
C19 C23 Cr1 74.0(7)
C22 C23 Cr1 72.4(8)
C19 C23 H23 125.0
C22 C23 H23 125.0
Cr1 C23 H23 120.2
C29 C24 N3 116.1(11)
C29 C24 C25 119.9(11)
N3 C24 C25 123.9(12)
C26 C25 C24 117.4(13)
C26 C25 H25 121.3
C24 C25 H25 121.3
C27 C26 C25 123.2(12)
C27 C26 H26 118.4
C25 C26 H26 118.4
C26 C27 C28 120.2(13)
C26 C27 H27 119.9
C28 C27 H27 119.9
C27 C28 C29 119.6(13)
C27 C28 H28 120.2
C29 C28 H28 120.2
N4 C29 C24 113.4(11)
N4 C29 C28 126.9(13)
C24 C29 C28 119.7(11)
C35 C30 N3 122.8(12)
C35 C30 C31 117.2(13)
N3 C30 C31 120.0(12)
C32 C31 C30 118.9(14)
C32 C31 H31 120.6
C30 C31 H31 120.6
C33 C32 C31 123.4(15)
C33 C32 H32 118.3
C31 C32 H32 118.3
C32 C33 C34 118.4(15)
C32 C33 H33 120.8
C34 C33 H33 120.8
C35 C34 C33 119.6(15)
C35 C34 H34 120.2
C33 C34 H34 120.2
C34 C35 C30 122.6(14)
C34 C35 H35 118.7
C30 C35 H35 118.7
C41 C36 C37 118.8(14)
C41 C36 N4 119.3(12)
C37 C36 N4 121.9(12)
C38 C37 C36 120.1(14)
C38 C37 H37 120.0
C36 C37 H37 120.0
C39 C38 C37 121.2(14)
C39 C38 H38 119.4
C37 C38 H38 119.4
C38 C39 C40 118.1(15)
C38 C39 H39 121.0
C40 C39 H39 121.0
C41 C40 C39 120.5(15)
C41 C40 H40 119.7
C39 C40 H40 119.7
C40 C41 C36 121.2(14)
C40 C41 H41 119.4
C36 C41 H41 119.4
C46 C42 C43 108.6(13)
C46 C42 Cr2 72.8(8)
C43 C42 Cr2 72.8(7)
C46 C42 H42 125.7
C43 C42 H42 125.7
Cr2 C42 H42 120.4
C44 C43 C42 106.6(12)
C44 C43 Cr2 72.5(8)
C42 C43 Cr2 69.8(7)
C44 C43 H43 126.7
C42 C43 H43 126.7
Cr2 C43 H43 122.7
C45 C44 C43 108.0(13)
C45 C44 Cr2 71.8(8)
C43 C44 Cr2 70.9(7)
C45 C44 H44 126.0
C43 C44 H44 126.0
Cr2 C44 H44 122.9
C44 C45 C46 108.8(14)
C44 C45 Cr2 72.5(8)
C46 C45 Cr2 70.5(7)
C44 C45 H45 125.6
C46 C45 H45 125.6
Cr2 C45 H45 122.9
C42 C46 C45 108.0(14)
C42 C46 Cr2 71.1(8)
C45 C46 Cr2 72.9(7)
C42 C46 H46 126.0
C45 C46 H46 126.0
Cr2 C46 H46 121.7
C1 N1 C7 121.8(10)
C1 N1 Cr1 114.7(7)
C7 N1 Cr1 123.4(7)
C6 N2 C13 122.0(10)
C6 N2 Cr1 112.8(8)
C13 N2 Cr1 125.1(7)
C24 N3 C30 123.4(10)
C24 N3 Cr2 113.0(9)
C30 N3 Cr2 123.4(7)
C29 N4 C36 119.5(10)
C29 N4 Cr2 116.0(9)
C36 N4 Cr2 124.5(7)
N1 Cr1 N2 81.1(4)
N1 Cr1 C23 116.1(5)
N2 Cr1 C23 94.2(5)
N1 Cr1 C22 93.8(4)
N2 Cr1 C22 121.3(4)
C23 Cr1 C22 36.9(5)
N1 Cr1 C19 152.5(5)
N2 Cr1 C19 100.5(5)
C23 Cr1 C19 36.6(5)
C22 Cr1 C19 61.6(5)
N1 Cr1 C21 106.7(4)
N2 Cr1 C21 154.7(5)
C23 Cr1 C21 60.7(5)
C22 Cr1 C21 35.9(5)
C19 Cr1 C21 61.4(5)
N1 Cr1 C20 142.0(5)
N2 Cr1 C20 135.1(5)
C23 Cr1 C20 60.4(5)
C22 Cr1 C20 60.2(5)
C19 Cr1 C20 36.8(5)
C21 Cr1 C20 36.1(5)
N1 Cr1 Cl1 99.2(3)
N2 Cr1 Cl1 98.9(3)
C23 Cr1 Cl1 143.8(4)
C22 Cr1 Cl1 139.2(4)
C19 Cr1 Cl1 107.5(4)
C21 Cr1 Cl1 103.4(4)
C20 Cr1 Cl1 87.3(3)
N4 Cr2 N3 81.4(4)
N4 Cr2 C42 93.8(5)
N3 Cr2 C42 116.1(4)
N4 Cr2 C46 119.1(5)
N3 Cr2 C46 93.0(5)
C42 Cr2 C46 36.1(5)
N4 Cr2 C43 102.8(5)
N3 Cr2 C43 152.7(5)
C42 Cr2 C43 37.4(5)
C46 Cr2 C43 61.1(6)
N4 Cr2 C45 153.9(5)
N3 Cr2 C45 104.8(5)
C42 Cr2 C45 60.6(5)
C46 Cr2 C45 36.6(5)
C43 Cr2 C45 60.4(6)
N4 Cr2 C44 137.7(5)
N3 Cr2 C44 139.2(5)
C42 Cr2 C44 61.2(5)
C46 Cr2 C44 60.7(5)
C43 Cr2 C44 36.5(5)
C45 Cr2 C44 35.6(5)
N4 Cr2 Cl2 98.5(3)
N3 Cr2 Cl2 98.8(3)
C42 Cr2 Cl2 144.4(3)
C46 Cr2 Cl2 141.9(4)
C43 Cr2 Cl2 107.1(4)
C45 Cr2 Cl2 105.3(4)
C44 Cr2 Cl2 88.0(4)

loop_
_geom_bond_atom_site_label_1
_geom_bond_atom_site_label_2
_geom_bond_distance
C1 C6 1.346(17)
C1 N1 1.395(15)
C1 C2 1.408(17)
C2 C3 1.376(17)
C2 H2 0.9500
C3 C4 1.394(18)
C3 H3 0.9500
C4 C5 1.377(17)
C4 H4 0.9500
C5 C6 1.430(17)
C5 H5 0.9500
C6 N2 1.382(15)
C7 C12 1.361(18)
C7 C8 1.386(18)
C7 N1 1.430(16)
C8 C9 1.35(2)
C8 H8 0.9500
C9 C10 1.35(2)
C9 H9 0.9500
C10 C11 1.39(2)
C10 H10 0.9500
C11 C12 1.372(19)
C11 H11 0.9500
C12 H12 0.9500
C13 C18 1.383(17)
C13 N2 1.399(16)
C13 C14 1.412(18)
C14 C15 1.336(18)
C14 H14 0.9500
C15 C16 1.39(2)
C15 H15 0.9500
C16 C17 1.37(2)
C16 H16 0.9500
C17 C18 1.394(18)
C17 H17 0.9500
C18 H18 0.9500
C19 C23 1.387(19)
C19 C20 1.42(2)
C19 Cr1 2.237(12)
C19 H19 0.9500
C20 C21 1.39(2)
C20 Cr1 2.249(13)
C20 H20 0.9500
C21 C22 1.371(19)
C21 Cr1 2.239(14)
C21 H21 0.9500
C22 C23 1.39(2)
C22 Cr1 2.203(13)
C22 H22 0.9500
C23 Cr1 2.180(13)
C23 H23 0.9500
C24 C29 1.381(19)
C24 N3 1.385(15)
C24 C25 1.437(18)
C25 C26 1.356(18)
C25 H25 0.9500
C26 C27 1.351(19)
C26 H26 0.9500
C27 C28 1.381(18)
C27 H27 0.9500
C28 C29 1.396(17)
C28 H28 0.9500
C29 N4 1.362(15)
C30 C35 1.382(19)
C30 N3 1.394(17)
C30 C31 1.408(19)
C31 C32 1.36(2)
C31 H31 0.9500
C32 C33 1.34(2)
C32 H32 0.9500
C33 C34 1.39(2)
C33 H33 0.9500
C34 C35 1.35(2)
C34 H34 0.9500
C35 H35 0.9500
C36 C41 1.380(19)
C36 C37 1.392(19)
C36 N4 1.424(18)
C37 C38 1.37(2)
C37 H37 0.9500
C38 C39 1.37(2)
C38 H38 0.9500
C39 C40 1.42(2)
C39 H39 0.9500
C40 C41 1.35(2)
C40 H40 0.9500
C41 H41 0.9500
C42 C46 1.36(2)
C42 C43 1.42(2)
C42 Cr2 2.191(13)
C42 H42 0.9500
C43 C44 1.41(2)
C43 Cr2 2.231(12)
C43 H43 0.9500
C44 C45 1.37(2)
C44 Cr2 2.251(14)
C44 H44 0.9500
C45 C46 1.399(19)
C45 Cr2 2.242(12)
C45 H45 0.9500
C46 Cr2 2.212(13)
C46 H46 0.9500
N1 Cr1 1.942(10)
N2 Cr1 1.959(10)
N3 Cr2 1.951(10)
N4 Cr2 1.933(10)
Cl1 Cr1 2.289(3)
Cl2 Cr2 2.295(3)

loop_
_geom_torsion_atom_site_label_1
_geom_torsion_atom_site_label_2
_geom_torsion_atom_site_label_3
_geom_torsion_atom_site_label_4
_geom_torsion
C6 C1 C2 C3 -4.4(17)
N1 C1 C2 C3 175.7(10)
C1 C2 C3 C4 2.7(17)
C2 C3 C4 C5 -0.9(17)
C3 C4 C5 C6 0.4(16)
N1 C1 C6 N2 -0.7(14)
C2 C1 C6 N2 179.3(10)
N1 C1 C6 C5 -176.0(9)
C2 C1 C6 C5 4.0(17)
C4 C5 C6 C1 -2.0(16)
C4 C5 C6 N2 -177.0(10)
C12 C7 C8 C9 0.9(18)
N1 C7 C8 C9 174.9(11)
C7 C8 C9 C10 0(2)
C8 C9 C10 C11 -2(2)
C9 C10 C11 C12 1.3(19)
C8 C7 C12 C11 -1.1(18)
N1 C7 C12 C11 -175.2(11)
C10 C11 C12 C7 -0.1(19)
C18 C13 C14 C15 -0.3(16)
N2 C13 C14 C15 -177.7(11)
C13 C14 C15 C16 -0.3(19)
C14 C15 C16 C17 0(2)
C15 C16 C17 C18 0.1(18)
N2 C13 C18 C17 178.2(10)
C14 C13 C18 C17 0.7(15)
C16 C17 C18 C13 -0.6(17)
C23 C19 C20 C21 0.0(14)
Cr1 C19 C20 C21 61.9(9)
C23 C19 C20 Cr1 -61.9(8)
C19 C20 C21 C22 0.4(15)
Cr1 C20 C21 C22 62.0(9)
C19 C20 C21 Cr1 -61.7(9)
C20 C21 C22 C23 -0.5(15)
Cr1 C21 C22 C23 62.6(9)
C20 C21 C22 Cr1 -63.2(9)
C20 C19 C23 C22 -0.3(13)
Cr1 C19 C23 C22 -64.0(9)
C20 C19 C23 Cr1 63.7(8)
C21 C22 C23 C19 0.5(14)
Cr1 C22 C23 C19 65.0(9)
C21 C22 C23 Cr1 -64.5(9)
C29 C24 C25 C26 2.1(18)
N3 C24 C25 C26 -174.2(11)
C24 C25 C26 C27 -0.8(19)
C25 C26 C27 C28 -2(2)
C26 C27 C28 C29 2.9(19)
N3 C24 C29 N4 -2.0(16)
C25 C24 C29 N4 -178.5(11)
N3 C24 C29 C28 175.6(11)
C25 C24 C29 C28 -0.9(18)
C27 C28 C29 N4 175.7(12)
C27 C28 C29 C24 -1.5(18)
C35 C30 C31 C32 -0.2(19)
N3 C30 C31 C32 177.9(13)
C30 C31 C32 C33 0(2)
C31 C32 C33 C34 -1(2)
C32 C33 C34 C35 1(2)
C33 C34 C35 C30 -1(2)
N3 C30 C35 C34 -177.2(12)
C31 C30 C35 C34 0.9(19)
C41 C36 C37 C38 0.6(19)
N4 C36 C37 C38 -179.7(12)
C36 C37 C38 C39 0(2)
C37 C38 C39 C40 0(2)
C38 C39 C40 C41 -1(2)
C39 C40 C41 C36 2(2)
C37 C36 C41 C40 -1(2)
N4 C36 C41 C40 178.8(13)
C46 C42 C43 C44 0.8(14)
Cr2 C42 C43 C44 -63.7(9)
C46 C42 C43 Cr2 64.5(9)
C42 C43 C44 C45 -0.8(14)
Cr2 C43 C44 C45 -62.7(9)
C42 C43 C44 Cr2 61.9(8)
C43 C44 C45 C46 0.5(14)
Cr2 C44 C45 C46 -61.6(8)
C43 C44 C45 Cr2 62.1(9)
C43 C42 C46 C45 -0.5(14)
Cr2 C42 C46 C45 64.0(8)
C43 C42 C46 Cr2 -64.5(9)
C44 C45 C46 C42 0.0(14)
Cr2 C45 C46 C42 -62.9(9)
C44 C45 C46 Cr2 62.9(9)
C6 C1 N1 C7 -171.3(10)
C2 C1 N1 C7 8.6(17)
C6 C1 N1 Cr1 5.4(13)
C2 C1 N1 Cr1 -174.6(9)
C12 C7 N1 C1 -134.3(12)
C8 C7 N1 C1 51.7(15)
C12 C7 N1 Cr1 49.2(13)
C8 C7 N1 Cr1 -124.8(10)
C1 C6 N2 C13 174.0(10)
C5 C6 N2 C13 -10.8(15)
C1 C6 N2 Cr1 -4.2(12)
C5 C6 N2 Cr1 171.0(8)
C18 C13 N2 C6 124.1(11)
C14 C13 N2 C6 -58.5(14)
C18 C13 N2 Cr1 -57.9(13)
C14 C13 N2 Cr1 119.5(10)
C29 C24 N3 C30 174.0(11)
C25 C24 N3 C30 -9.7(19)
C29 C24 N3 Cr2 -0.9(14)
C25 C24 N3 Cr2 175.4(10)
C35 C30 N3 C24 -55.4(17)
C31 C30 N3 C24 126.5(13)
C35 C30 N3 Cr2 119.0(11)
C31 C30 N3 Cr2 -59.1(14)
C24 C29 N4 C36 -176.7(11)
C28 C29 N4 C36 6.0(18)
C24 C29 N4 Cr2 4.0(13)
C28 C29 N4 Cr2 -173.3(10)
C41 C36 N4 C29 -120.2(13)
C37 C36 N4 C29 60.1(16)
C41 C36 N4 Cr2 59.1(14)
C37 C36 N4 Cr2 -120.7(11)
C1 N1 Cr1 N2 -6.0(8)
C7 N1 Cr1 N2 170.7(9)
C1 N1 Cr1 C23 -96.3(9)
C7 N1 Cr1 C23 80.4(10)
C1 N1 Cr1 C22 -127.1(8)
C7 N1 Cr1 C22 49.6(9)
C1 N1 Cr1 C19 -101.8(11)
C7 N1 Cr1 C19 74.9(14)
C1 N1 Cr1 C21 -161.3(8)
C7 N1 Cr1 C21 15.4(10)
C1 N1 Cr1 C20 -170.8(8)
C7 N1 Cr1 C20 5.9(13)
C1 N1 Cr1 Cl1 91.6(8)
C7 N1 Cr1 Cl1 -91.7(8)
C6 N2 Cr1 N1 5.5(7)
C13 N2 Cr1 N1 -172.7(9)
C6 N2 Cr1 C23 121.2(8)
C13 N2 Cr1 C23 -56.9(10)
C6 N2 Cr1 C22 94.6(8)
C13 N2 Cr1 C22 -83.6(10)
C6 N2 Cr1 C19 157.6(7)
C13 N2 Cr1 C19 -20.5(10)
C6 N2 Cr1 C21 116.0(11)
C13 N2 Cr1 C21 -62.2(14)
C6 N2 Cr1 C20 172.2(7)
C13 N2 Cr1 C20 -5.9(12)
C6 N2 Cr1 Cl1 -92.6(7)
C13 N2 Cr1 Cl1 89.3(9)
C19 C23 Cr1 N1 -175.8(7)
C22 C23 Cr1 N1 -58.2(9)
C19 C23 Cr1 N2 102.1(8)
C22 C23 Cr1 N2 -140.3(8)
C19 C23 Cr1 C22 -117.6(12)
C22 C23 Cr1 C19 117.6(12)
C19 C23 Cr1 C21 -80.5(9)
C22 C23 Cr1 C21 37.1(8)
C19 C23 Cr1 C20 -38.8(8)
C22 C23 Cr1 C20 78.7(9)
C19 C23 Cr1 Cl1 -9.1(13)
C22 C23 Cr1 Cl1 108.4(9)
C21 C22 Cr1 N1 -113.4(8)
C23 C22 Cr1 N1 130.1(8)
C21 C22 Cr1 N2 164.6(7)
C23 C22 Cr1 N2 48.2(9)
C21 C22 Cr1 C23 116.4(11)
C21 C22 Cr1 C19 79.5(8)
C23 C22 Cr1 C19 -36.9(8)
C23 C22 Cr1 C21 -116.4(11)
C21 C22 Cr1 C20 37.2(8)
C23 C22 Cr1 C20 -79.3(9)
C21 C22 Cr1 Cl1 -4.5(10)
C23 C22 Cr1 Cl1 -121.0(7)
C23 C19 Cr1 N1 8.3(15)
C20 C19 Cr1 N1 -106.3(11)
C23 C19 Cr1 N2 -82.8(9)
C20 C19 Cr1 N2 162.7(8)
C20 C19 Cr1 C23 -114.5(12)
C23 C19 Cr1 C22 37.3(8)
C20 C19 Cr1 C22 -77.3(8)
C23 C19 Cr1 C21 78.4(9)
C20 C19 Cr1 C21 -36.2(8)
C23 C19 Cr1 C20 114.5(12)
C23 C19 Cr1 Cl1 174.4(8)
C20 C19 Cr1 Cl1 59.8(8)
C22 C21 Cr1 N1 72.9(8)
C20 C21 Cr1 N1 -170.1(8)
C22 C21 Cr1 N2 -32.1(14)
C20 C21 Cr1 N2 85.0(13)
C22 C21 Cr1 C23 -38.1(8)
C20 C21 Cr1 C23 78.9(9)
C20 C21 Cr1 C22 117.1(12)
C22 C21 Cr1 C19 -80.2(8)
C20 C21 Cr1 C19 36.9(8)
C22 C21 Cr1 C20 -117.1(12)
C22 C21 Cr1 Cl1 177.0(7)
C20 C21 Cr1 Cl1 -66.0(8)
C21 C20 Cr1 N1 15.6(12)
C19 C20 Cr1 N1 134.0(9)
C21 C20 Cr1 N2 -142.9(8)
C19 C20 Cr1 N2 -24.5(10)
C21 C20 Cr1 C23 -79.8(9)
C19 C20 Cr1 C23 38.6(8)
C21 C20 Cr1 C22 -37.0(8)
C19 C20 Cr1 C22 81.4(8)
C21 C20 Cr1 C19 -118.4(11)
C19 C20 Cr1 C21 118.4(11)
C21 C20 Cr1 Cl1 117.2(8)
C19 C20 Cr1 Cl1 -124.4(8)
C29 N4 Cr2 N3 -3.6(8)
C36 N4 Cr2 N3 177.1(10)
C29 N4 Cr2 C42 -119.5(9)
C36 N4 Cr2 C42 61.3(10)
C29 N4 Cr2 C46 -92.3(9)
C36 N4 Cr2 C46 88.5(11)
C29 N4 Cr2 C43 -156.2(9)
C36 N4 Cr2 C43 24.6(11)
C29 N4 Cr2 C45 -109.7(13)
C36 N4 Cr2 C45 71.1(16)
C29 N4 Cr2 C44 -169.4(8)
C36 N4 Cr2 C44 11.3(13)
C29 N4 Cr2 Cl2 94.0(8)
C36 N4 Cr2 Cl2 -85.2(9)
C24 N3 Cr2 N4 2.4(8)
C30 N3 Cr2 N4 -172.5(10)
C24 N3 Cr2 C42 92.4(9)
C30 N3 Cr2 C42 -82.5(10)
C24 N3 Cr2 C46 121.3(9)
C30 N3 Cr2 C46 -53.6(10)
C24 N3 Cr2 C43 103.7(13)
C30 N3 Cr2 C43 -71.2(15)
C24 N3 Cr2 C45 156.5(8)
C30 N3 Cr2 C45 -18.4(10)
C24 N3 Cr2 C44 167.8(8)
C30 N3 Cr2 C44 -7.1(13)
C24 N3 Cr2 Cl2 -95.0(8)
C30 N3 Cr2 Cl2 90.1(9)
C46 C42 Cr2 N4 137.3(8)
C43 C42 Cr2 N4 -106.2(9)
C46 C42 Cr2 N3 55.1(9)
C43 C42 Cr2 N3 171.5(8)
C43 C42 Cr2 C46 116.4(12)
C46 C42 Cr2 C43 -116.4(12)
C46 C42 Cr2 C45 -37.8(8)
C43 C42 Cr2 C45 78.7(9)
C46 C42 Cr2 C44 -78.7(8)
C43 C42 Cr2 C44 37.7(8)
C46 C42 Cr2 Cl2 -112.3(8)
C43 C42 Cr2 Cl2 4.1(12)
C42 C46 Cr2 N4 -50.7(9)
C45 C46 Cr2 N4 -167.3(9)
C42 C46 Cr2 N3 -132.5(8)
C45 C46 Cr2 N3 110.9(9)
C45 C46 Cr2 C42 -116.6(12)
C42 C46 Cr2 C43 38.4(8)
C45 C46 Cr2 C43 -78.2(10)
C42 C46 Cr2 C45 116.6(13)
C42 C46 Cr2 C44 80.4(9)
C45 C46 Cr2 C44 -36.2(9)
C42 C46 Cr2 Cl2 119.2(8)
C45 C46 Cr2 Cl2 2.6(13)
C44 C43 Cr2 N4 -164.9(8)
C42 C43 Cr2 N4 79.3(8)
C44 C43 Cr2 N3 99.0(13)
C42 C43 Cr2 N3 -16.8(16)
C44 C43 Cr2 C42 115.8(12)
C44 C43 Cr2 C46 78.8(9)
C42 C43 Cr2 C46 -37.1(8)
C44 C43 Cr2 C45 36.6(8)
C42 C43 Cr2 C45 -79.2(9)
C42 C43 Cr2 C44 -115.8(12)
C44 C43 Cr2 Cl2 -61.7(8)
C42 C43 Cr2 Cl2 -177.5(7)
C44 C45 Cr2 N4 -92.0(13)
C46 C45 Cr2 N4 26.0(17)
C44 C45 Cr2 N3 167.3(8)
C46 C45 Cr2 N3 -74.7(10)
C44 C45 Cr2 C42 -80.7(9)
C46 C45 Cr2 C42 37.2(9)
C44 C45 Cr2 C46 -118.0(13)
C44 C45 Cr2 C43 -37.5(9)
C46 C45 Cr2 C43 80.4(10)
C46 C45 Cr2 C44 118.0(13)
C44 C45 Cr2 Cl2 63.7(8)
C46 C45 Cr2 Cl2 -178.3(8)
C45 C44 Cr2 N4 139.3(8)
C43 C44 Cr2 N4 22.1(12)
C45 C44 Cr2 N3 -19.0(12)
C43 C44 Cr2 N3 -136.2(9)
C45 C44 Cr2 C42 78.7(9)
C43 C44 Cr2 C42 -38.6(8)
C45 C44 Cr2 C46 37.1(9)
C43 C44 Cr2 C46 -80.1(10)
C45 C44 Cr2 C43 117.2(12)
C43 C44 Cr2 C45 -117.2(12)
C45 C44 Cr2 Cl2 -120.1(8)
C43 C44 Cr2 Cl2 122.7(8)
